data_7215315
loop_
_publ_author_name
'Li, Dong-Sheng'
'Ke, Xi-Jun'
'Zhao, Jun'
'Du, Miao'
'Zou, Kun'
'He, Qiu-Fen'
'Li, Cai'

_publ_section_title
;
 Unusual 3D ZnII coordination networks with mixed tetrahedral and
 square-planar building units: from 2-fold interpenetrating bbf
 architecture to self-penetrating 86 topological frameworks
;
_journal_issue 10
_journal_name_full CrystEngComm
_journal_page_first 3355
_journal_paper_doi 10.1039/c1ce05231d
_journal_volume 13
_journal_year 2011
_chemical_formula_sum 'C17 H17 N5 O5 Zn'
_chemical_formula_weight 436.73
_chemical_name_systematic
;
?
;
_space_group_IT_number 14
_symmetry_cell_setting monoclinic
_symmetry_space_group_name_Hall '-P 2yn'
_symmetry_space_group_name_H-M 'P 1 21/n 1'
_atom_sites_solution_hydrogens geom
_atom_sites_solution_primary direct
_atom_sites_solution_secondary difmap
_audit_creation_method SHELXL-97
_cell_angle_alpha 90.00
_cell_angle_beta 94.294(4)
_cell_angle_gamma 90.00
_cell_formula_units_Z 4
_cell_length_a 7.8127(17)
_cell_length_b 18.720(4)
_cell_length_c 13.281(3)
_cell_measurement_temperature 293(2)
_cell_volume 1936.9(7)
_computing_structure_refinement 'SHELXL-97 (Sheldrick, 1997)'
_computing_structure_solution 'SHELXS-97 (Sheldrick, 1990)'
_diffrn_ambient_temperature 293(2)
_diffrn_measured_fraction_theta_full 0.994
_diffrn_measured_fraction_theta_max 0.994
_diffrn_radiation_monochromator graphite
_diffrn_radiation_source 'fine-focus sealed tube'
_diffrn_radiation_type MoK\a
_diffrn_radiation_wavelength 0.71073
_diffrn_reflns_av_R_equivalents 0.0543
_diffrn_reflns_av_sigmaI/netI 0.0649
_diffrn_reflns_limit_h_max 9
_diffrn_reflns_limit_h_min -9
_diffrn_reflns_limit_k_max 22
_diffrn_reflns_limit_k_min -19
_diffrn_reflns_limit_l_max 12
_diffrn_reflns_limit_l_min -15
_diffrn_reflns_number 9871
_diffrn_reflns_theta_full 25.01
_diffrn_reflns_theta_max 25.01
_diffrn_reflns_theta_min 1.88
_exptl_absorpt_coefficient_mu 1.307
_exptl_absorpt_correction_T_max 0.844
_exptl_absorpt_correction_T_min 0.727
_exptl_absorpt_correction_type multi-scan
_exptl_crystal_density_diffrn 1.498
_exptl_crystal_density_method 'not measured'
_exptl_crystal_F_000 896
_exptl_crystal_size_max 0.28
_exptl_crystal_size_mid 0.21
_exptl_crystal_size_min 0.13
_refine_diff_density_max 1.121
_refine_diff_density_min -0.812
_refine_diff_density_rms 0.107
_refine_ls_extinction_method none
_refine_ls_goodness_of_fit_ref 1.062
_refine_ls_hydrogen_treatment mixed
_refine_ls_matrix_type full
_refine_ls_number_parameters 259
_refine_ls_number_reflns 3397
_refine_ls_number_restraints 3
_refine_ls_restrained_S_all 1.061
_refine_ls_R_factor_all 0.0827
_refine_ls_R_factor_gt 0.0526
_refine_ls_shift/su_max 0.000
_refine_ls_shift/su_mean 0.000
_refine_ls_structure_factor_coef Fsqd
_refine_ls_weighting_details 'calc w=1/[\s^2^(Fo^2^)+(0.1154P)^2^+0.0000P] where P=(Fo^2^+2Fc^2^)/3'
_refine_ls_weighting_scheme calc
_refine_ls_wR_factor_gt 0.1508
_refine_ls_wR_factor_ref 0.1910
_reflns_number_gt 2348
_reflns_number_total 3397
_reflns_threshold_expression >2sigma(I)
_cod_data_source_file c1ce05231d.txt
_cod_data_source_block f:\z
_cod_depositor_comments
;
The following automatic conversions were performed:

'_symmetry_cell_setting' value 'Monoclinic' changed to 'monoclinic'
according to
/usr/data/users/saulius/automatic-downloads/retrospective/RSC/lib/dictionaries/cif_core.dic
dictionary named 'cif_core.dic' version 2.4.2 from
2011-04-26.

'_exptl_absorpt_correction_type' value 'Multi-scan'
changed to 'multi-scan' according to
/usr/data/users/saulius/automatic-downloads/retrospective/RSC/lib/dictionaries/cif_core.dic
dictionary named 'cif_core.dic' version 2.4.2 from 2011-04-26.

Automatic conversion script
Id: cif_fix_values 2281 2013-09-26 08:29:07Z andrius 
;
_cod_original_cell_volume 1936.9(8)
_cod_original_sg_symbol_H-M P21/n
_cod_database_code 7215315

loop_
_symmetry_equiv_pos_as_xyz
'x, y, z'
'-x+1/2, y+1/2, -z+1/2'
'-x, -y, -z'
'x-1/2, -y-1/2, z-1/2'

loop_
_atom_site_label
_atom_site_type_symbol
_atom_site_fract_x
_atom_site_fract_y
_atom_site_fract_z
_atom_site_U_iso_or_equiv
_atom_site_adp_type
_atom_site_occupancy
_atom_site_symmetry_multiplicity
_atom_site_calc_flag
_atom_site_refinement_flags
Zn1 Zn 0.08342(7) 0.19229(3) 0.29672(4) 0.0325(3) Uani 1 1 d .
N3 N -0.2625(6) 0.3009(2) 0.4637(3) 0.0376(11) Uani 1 1 d .
O1 O 0.2808(5) 0.1643(2) 0.3812(3) 0.0530(11) Uani 1 1 d .
N2 N -0.0564(6) 0.2408(2) 0.3977(3) 0.0404(11) Uani 1 1 d .
O3 O 0.5970(5) 0.2416(2) 0.6841(3) 0.0468(10) Uani 1 1 d .
N5 N -0.4418(5) 0.6141(2) 0.2725(3) 0.0342(10) Uani 1 1 d .
C4 C 0.6815(6) 0.1396(3) 0.5971(4) 0.0363(12) Uani 1 1 d .
C1 C 0.3836(7) 0.1150(3) 0.3597(4) 0.0401(13) Uani 1 1 d .
C9 C -0.2193(7) 0.2612(3) 0.3865(4) 0.0378(13) Uani 1 1 d .
H9 H -0.2942 0.2491 0.3313 0.045 Uiso 1 1 calc R
C3 C 0.5422(6) 0.1461(3) 0.5254(4) 0.0357(12) Uani 1 1 d .
H3 H 0.4555 0.1787 0.5356 0.043 Uiso 1 1 calc R
N4 N -0.3547(6) 0.5098(2) 0.3309(3) 0.0379(11) Uani 1 1 d .
C8 C 0.6918(8) 0.1855(3) 0.6913(4) 0.0455(15) Uani 1 1 d .
C15 C -0.4777(7) 0.5461(3) 0.2769(4) 0.0362(12) Uani 1 1 d .
H15 H -0.5766 0.5254 0.2463 0.043 Uiso 1 1 calc R
C2 C 0.5322(6) 0.1043(3) 0.4395(4) 0.0344(12) Uani 1 1 d .
C7 C 0.6633(7) 0.0555(3) 0.4238(4) 0.0388(13) Uani 1 1 d .
H7 H 0.6566 0.0268 0.3665 0.047 Uiso 1 1 calc R
N1 N 0.9337(6) -0.0009(3) 0.4703(4) 0.0502(13) Uani 1 1 d .
C11 C -0.1208(8) 0.3086(3) 0.5282(5) 0.0529(17) Uani 1 1 d .
H11 H -0.1121 0.3339 0.5886 0.064 Uiso 1 1 calc R
C6 C 0.8034(7) 0.0503(3) 0.4941(4) 0.0401(13) Uani 1 1 d .
O2 O 0.3710(5) 0.0788(3) 0.2830(3) 0.0681(14) Uani 1 1 d .
C13 C -0.4182(7) 0.4156(3) 0.4538(4) 0.0434(14) Uani 1 1 d .
H13A H -0.3408 0.4367 0.5060 0.052 Uiso 1 1 calc R
H13B H -0.5308 0.4367 0.4585 0.052 Uiso 1 1 calc R
C12 C -0.4291(7) 0.3359(3) 0.4718(4) 0.0423(14) Uani 1 1 d .
H12A H -0.4676 0.3274 0.5385 0.051 Uiso 1 1 calc R
H12B H -0.5130 0.3152 0.4227 0.051 Uiso 1 1 calc R
C10 C 0.0054(8) 0.2717(4) 0.4868(4) 0.0511(16) Uani 1 1 d .
H10 H 0.1178 0.2678 0.5147 0.061 Uiso 1 1 calc R
C17 C -0.2333(8) 0.5580(4) 0.3642(4) 0.0524(16) Uani 1 1 d .
H17 H -0.1334 0.5487 0.4046 0.063 Uiso 1 1 calc R
C5 C 0.8116(7) 0.0908(3) 0.5820(4) 0.0432(14) Uani 1 1 d .
H5 H 0.9033 0.0854 0.6302 0.052 Uiso 1 1 calc R
C14 C -0.3551(8) 0.4328(3) 0.3510(4) 0.0448(14) Uani 1 1 d .
H14A H -0.2397 0.4143 0.3479 0.054 Uiso 1 1 calc R
H14B H -0.4283 0.4092 0.2991 0.054 Uiso 1 1 calc R
O4 O 0.7820(7) 0.1678(3) 0.7666(3) 0.0735(15) Uani 1 1 d .
C16 C -0.2860(7) 0.6211(3) 0.3276(4) 0.0440(14) Uani 1 1 d .
H16 H -0.2262 0.6638 0.3377 0.053 Uiso 1 1 calc R
O1W O 0.3732(8) -0.0384(4) 0.1425(4) 0.101(2) Uani 1 1 d D
H1WA H 0.385(12) -0.013(4) 0.201(4) 0.152 Uiso 1 1 d D
H1WB H 0.459(11) -0.071(4) 0.153(7) 0.152 Uiso 1 1 d D

loop_
_atom_site_aniso_label
_atom_site_aniso_U_11
_atom_site_aniso_U_22
_atom_site_aniso_U_33
_atom_site_aniso_U_23
_atom_site_aniso_U_13
_atom_site_aniso_U_12
Zn1 0.0314(4) 0.0343(4) 0.0313(4) -0.0007(2) -0.0013(3) 0.0024(2)
N3 0.038(3) 0.043(3) 0.032(2) 0.002(2) 0.007(2) 0.006(2)
O1 0.058(3) 0.039(2) 0.059(3) -0.008(2) -0.017(2) 0.022(2)
N2 0.039(3) 0.045(3) 0.038(3) -0.005(2) 0.003(2) 0.006(2)
O3 0.056(3) 0.049(2) 0.035(2) -0.0073(18) 0.0024(18) 0.015(2)
N5 0.035(2) 0.028(2) 0.039(2) 0.0012(19) -0.001(2) 0.0017(18)
C4 0.036(3) 0.042(3) 0.031(3) 0.003(2) -0.001(2) 0.009(2)
C1 0.034(3) 0.039(3) 0.046(3) 0.000(3) -0.002(3) 0.006(3)
C9 0.041(3) 0.040(3) 0.032(3) -0.004(2) -0.001(2) 0.001(2)
C3 0.029(3) 0.040(3) 0.038(3) -0.002(2) 0.004(2) 0.008(2)
N4 0.037(3) 0.037(3) 0.040(3) 0.004(2) 0.003(2) 0.006(2)
C8 0.048(4) 0.049(4) 0.039(3) 0.000(3) -0.003(3) 0.010(3)
C15 0.040(3) 0.036(3) 0.032(3) 0.001(2) 0.001(2) 0.001(2)
C2 0.031(3) 0.030(3) 0.041(3) -0.001(2) 0.001(2) 0.004(2)
C7 0.036(3) 0.042(3) 0.039(3) -0.008(2) 0.005(2) 0.006(2)
N1 0.043(3) 0.059(3) 0.048(3) -0.001(2) 0.001(2) 0.028(3)
C11 0.045(4) 0.075(5) 0.038(3) -0.017(3) -0.004(3) 0.010(3)
C6 0.033(3) 0.047(3) 0.040(3) 0.003(3) 0.003(2) 0.017(2)
O2 0.049(3) 0.093(4) 0.059(3) -0.035(3) -0.017(2) 0.021(2)
C13 0.049(3) 0.036(3) 0.046(3) 0.001(3) 0.012(3) 0.013(3)
C12 0.043(3) 0.032(3) 0.054(4) 0.002(3) 0.012(3) 0.008(2)
C10 0.046(4) 0.061(4) 0.045(4) -0.012(3) -0.007(3) 0.008(3)
C17 0.037(3) 0.062(4) 0.056(4) 0.005(3) -0.012(3) 0.006(3)
C5 0.041(3) 0.049(4) 0.039(3) 0.001(3) -0.007(2) 0.018(3)
C14 0.060(4) 0.034(3) 0.041(3) 0.004(2) 0.005(3) 0.011(3)
O4 0.098(4) 0.069(3) 0.048(3) -0.015(2) -0.030(3) 0.032(3)
C16 0.039(3) 0.041(3) 0.050(4) 0.009(3) -0.007(3) -0.005(3)
O1W 0.113(5) 0.103(5) 0.092(4) -0.027(4) 0.033(4) -0.024(4)

loop_
_atom_type_symbol
_atom_type_description
_atom_type_scat_dispersion_real
_atom_type_scat_dispersion_imag
_atom_type_scat_source
C C 0.0033 0.0016 'International Tables Vol C Tables 4.2.6.8 and 6.1.1.4'
H H 0.0000 0.0000 'International Tables Vol C Tables 4.2.6.8 and 6.1.1.4'
N N 0.0061 0.0033 'International Tables Vol C Tables 4.2.6.8 and 6.1.1.4'
O O 0.0106 0.0060 'International Tables Vol C Tables 4.2.6.8 and 6.1.1.4'
Zn Zn 0.2839 1.4301 'International Tables Vol C Tables 4.2.6.8 and 6.1.1.4'

loop_
_geom_angle_atom_site_label_1
_geom_angle_atom_site_label_2
_geom_angle_atom_site_label_3
_geom_angle
_geom_angle_site_symmetry_1
_geom_angle_site_symmetry_3
O1 Zn1 O3 122.44(19) . 4_565
O1 Zn1 N2 100.79(18) . .
O3 Zn1 N2 106.73(18) 4_565 .
O1 Zn1 N5 117.40(17) . 2_445
O3 Zn1 N5 99.84(16) 4_565 2_445
N2 Zn1 N5 109.01(18) . 2_445
C9 N3 C11 107.7(4) . .
C9 N3 C12 125.7(5) . .
C11 N3 C12 126.4(5) . .
C1 O1 Zn1 124.3(4) . .
C9 N2 C10 104.4(4) . .
C9 N2 Zn1 128.3(4) . .
C10 N2 Zn1 126.3(4) . .
C8 O3 Zn1 121.7(4) . 4_666
C15 N5 C16 104.6(4) . .
C15 N5 Zn1 128.1(4) . 2_455
C16 N5 Zn1 127.3(3) . 2_455
C5 C4 C3 119.9(5) . .
C5 C4 C8 119.8(5) . .
C3 C4 C8 120.3(5) . .
O2 C1 O1 125.3(5) . .
O2 C1 C2 121.0(5) . .
O1 C1 C2 113.7(5) . .
N2 C9 N3 111.7(5) . .
N2 C9 H9 124.1 . .
N3 C9 H9 124.1 . .
C2 C3 C4 120.5(5) . .
C2 C3 H3 119.8 . .
C4 C3 H3 119.8 . .
C15 N4 C17 107.0(5) . .
C15 N4 C14 125.8(5) . .
C17 N4 C14 127.2(5) . .
O4 C8 O3 125.2(5) . .
O4 C8 C4 120.7(5) . .
O3 C8 C4 114.1(5) . .
N5 C15 N4 111.8(5) . .
N5 C15 H15 124.1 . .
N4 C15 H15 124.1 . .
C3 C2 C7 119.7(5) . .
C3 C2 C1 119.5(4) . .
C7 C2 C1 120.7(5) . .
C6 C7 C2 119.7(5) . .
C6 C7 H7 120.2 . .
C2 C7 H7 120.2 . .
N1 N1 C6 113.9(6) 3_756 .
C10 C11 N3 105.9(5) . .
C10 C11 H11 127.0 . .
N3 C11 H11 127.0 . .
C7 C6 C5 120.7(5) . .
C7 C6 N1 115.6(5) . .
C5 C6 N1 123.7(5) . .
C12 C13 C14 112.2(4) . .
C12 C13 H13A 109.2 . .
C14 C13 H13A 109.2 . .
C12 C13 H13B 109.2 . .
C14 C13 H13B 109.2 . .
H13A C13 H13B 107.9 . .
N3 C12 C13 111.5(5) . .
N3 C12 H12A 109.3 . .
C13 C12 H12A 109.3 . .
N3 C12 H12B 109.3 . .
C13 C12 H12B 109.3 . .
H12A C12 H12B 108.0 . .
C11 C10 N2 110.2(5) . .
C11 C10 H10 124.9 . .
N2 C10 H10 124.9 . .
C16 C17 N4 106.3(5) . .
C16 C17 H17 126.8 . .
N4 C17 H17 126.8 . .
C6 C5 C4 119.4(5) . .
C6 C5 H5 120.3 . .
C4 C5 H5 120.3 . .
N4 C14 C13 112.2(4) . .
N4 C14 H14A 109.2 . .
C13 C14 H14A 109.2 . .
N4 C14 H14B 109.2 . .
C13 C14 H14B 109.2 . .
H14A C14 H14B 107.9 . .
C17 C16 N5 110.3(5) . .
C17 C16 H16 124.9 . .
N5 C16 H16 124.9 . .
H1WA O1W H1WB 102(3) . .

loop_
_geom_bond_atom_site_label_1
_geom_bond_atom_site_label_2
_geom_bond_distance
_geom_bond_site_symmetry_2
Zn1 O1 1.911(4) .
Zn1 O3 1.950(4) 4_565
Zn1 N2 2.009(4) .
Zn1 N5 2.014(4) 2_445
N3 C9 1.332(6) .
N3 C11 1.355(7) .
N3 C12 1.469(7) .
O1 C1 1.270(6) .
N2 C9 1.326(7) .
N2 C10 1.371(7) .
O3 C8 1.284(6) .
O3 Zn1 1.950(4) 4_666
N5 C15 1.306(6) .
N5 C16 1.379(6) .
N5 Zn1 2.014(4) 2_455
C4 C5 1.393(7) .
C4 C3 1.397(7) .
C4 C8 1.516(8) .
C1 O2 1.222(6) .
C1 C2 1.525(7) .
C9 H9 0.9300 .
C3 C2 1.381(7) .
C3 H3 0.9300 .
N4 C15 1.341(7) .
N4 C17 1.359(8) .
N4 C14 1.465(7) .
C8 O4 1.225(7) .
C15 H15 0.9300 .
C2 C7 1.399(7) .
C7 C6 1.388(7) .
C7 H7 0.9300 .
N1 N1 1.254(9) 3_756
N1 C6 1.449(6) .
C11 C10 1.354(8) .
C11 H11 0.9300 .
C6 C5 1.390(7) .
C13 C12 1.514(7) .
C13 C14 1.519(7) .
C13 H13A 0.9700 .
C13 H13B 0.9700 .
C12 H12A 0.9700 .
C12 H12B 0.9700 .
C10 H10 0.9300 .
C17 C16 1.331(8) .
C17 H17 0.9300 .
C5 H5 0.9300 .
C14 H14A 0.9700 .
C14 H14B 0.9700 .
C16 H16 0.9300 .
O1W H1WA 0.92(2) .
O1W H1WB 0.91(2) .

loop_
_geom_torsion_atom_site_label_1
_geom_torsion_atom_site_label_2
_geom_torsion_atom_site_label_3
_geom_torsion_atom_site_label_4
_geom_torsion
_geom_torsion_site_symmetry_1
O3 Zn1 O1 C1 -83.0(5) 4_565
N2 Zn1 O1 C1 159.1(5) .
N5 Zn1 O1 C1 40.9(5) 2_445
O1 Zn1 N2 C9 -168.0(5) .
O3 Zn1 N2 C9 63.1(5) 4_565
N5 Zn1 N2 C9 -43.9(5) 2_445
O1 Zn1 N2 C10 24.8(5) .
O3 Zn1 N2 C10 -104.1(5) 4_565
N5 Zn1 N2 C10 148.9(5) 2_445
Zn1 O1 C1 O2 -0.2(9) .
Zn1 O1 C1 C2 179.1(4) .
C10 N2 C9 N3 -1.5(6) .
Zn1 N2 C9 N3 -170.9(4) .
C11 N3 C9 N2 1.3(7) .
C12 N3 C9 N2 175.7(5) .
C5 C4 C3 C2 0.1(8) .
C8 C4 C3 C2 -179.9(5) .
Zn1 O3 C8 O4 -0.3(9) 4_666
Zn1 O3 C8 C4 178.3(4) 4_666
C5 C4 C8 O4 -21.0(9) .
C3 C4 C8 O4 159.1(6) .
C5 C4 C8 O3 160.4(5) .
C3 C4 C8 O3 -19.6(8) .
C16 N5 C15 N4 -0.1(6) .
Zn1 N5 C15 N4 -179.0(3) 2_455
C17 N4 C15 N5 0.8(6) .
C14 N4 C15 N5 179.7(5) .
C4 C3 C2 C7 -0.5(8) .
C4 C3 C2 C1 -176.9(5) .
O2 C1 C2 C3 -179.8(6) .
O1 C1 C2 C3 0.9(8) .
O2 C1 C2 C7 3.9(9) .
O1 C1 C2 C7 -175.5(5) .
C3 C2 C7 C6 -0.9(8) .
C1 C2 C7 C6 175.4(5) .
C9 N3 C11 C10 -0.5(7) .
C12 N3 C11 C10 -174.8(5) .
C2 C7 C6 C5 2.7(8) .
C2 C7 C6 N1 -179.0(5) .
N1 N1 C6 C7 173.0(6) 3_756
N1 N1 C6 C5 -8.7(10) 3_756
C9 N3 C12 C13 -104.9(6) .
C11 N3 C12 C13 68.5(7) .
C14 C13 C12 N3 57.9(6) .
N3 C11 C10 N2 -0.4(8) .
C9 N2 C10 C11 1.1(7) .
Zn1 N2 C10 C11 170.8(4) .
C15 N4 C17 C16 -1.1(6) .
C14 N4 C17 C16 179.9(5) .
C7 C6 C5 C4 -3.0(9) .
N1 C6 C5 C4 178.8(5) .
C3 C4 C5 C6 1.6(9) .
C8 C4 C5 C6 -178.3(5) .
C15 N4 C14 C13 -97.6(6) .
C17 N4 C14 C13 81.1(7) .
C12 C13 C14 N4 176.4(5) .
N4 C17 C16 N5 1.1(7) .
C15 N5 C16 C17 -0.6(7) .
Zn1 N5 C16 C17 178.3(4) 2_455
